data_2210288
loop_
_publ_author_name
'Long, Sihui'
'Siegler, Maxime'
'Li, Tonglei'

_publ_section_title
;
 2-(2-Isopropylanilino)pyridine-3-carboxylic acid
;
_journal_coeditor_code HK2102
_journal_issue 9
_journal_name_full 'Acta Crystallographica Section E'
_journal_page_first o4211
_journal_page_last o4213
_journal_paper_doi 10.1107/S1600536806034131
_journal_volume 62
_journal_year 2006
_chemical_formula_iupac 'C15 H16 N2 O2'
_chemical_formula_moiety 'C15 H16 N2 O2'
_chemical_formula_sum 'C15 H16 N2 O2'
_chemical_formula_weight 256.30
_chemical_melting_point 442.0(10)
_chemical_name_systematic
;
2-(2-Isopropylanilino)pyridine-3-carboxylic acid
;
_space_group_IT_number 14
_symmetry_cell_setting monoclinic
_symmetry_space_group_name_Hall '-P 2ybc'
_symmetry_space_group_name_H-M 'P 1 21/c 1'
_atom_sites_solution_hydrogens geom
_atom_sites_solution_primary direct
_atom_sites_solution_secondary difmap
_audit_creation_method SHELXL-97
_cell_angle_alpha 90.00
_cell_angle_beta 104.070(10)
_cell_angle_gamma 90.00
_cell_formula_units_Z 8
_cell_length_a 22.242(3)
_cell_length_b 8.9210(10)
_cell_length_c 14.367(2)
_cell_measurement_reflns_used 6707
_cell_measurement_temperature 90.0(2)
_cell_measurement_theta_max 27.48
_cell_measurement_theta_min 1.00
_cell_volume 2765.2(6)
_computing_cell_refinement 'DENZO--SMN (Otwinowski & Minor, 1997)'
_computing_data_collection 'COLLECT (Nonius, 1999)'
_computing_data_reduction DENZO--SMN
_computing_molecular_graphics 'XP in SHELXTL (Sheldrick, 1995)'
_computing_publication_material 'SHELXL97 and local procedures'
_computing_structure_refinement 'SHELXL97 (Sheldrick, 1997)'
_computing_structure_solution 'SHELXS97 (Sheldrick, 1997)'
_diffrn_ambient_temperature 90.0(2)
_diffrn_detector_area_resol_mean 18
_diffrn_measured_fraction_theta_full 0.998
_diffrn_measured_fraction_theta_max 0.998
_diffrn_measurement_device_type 'Nonius KappaCCD'
_diffrn_measurement_method '\w scans at fixed \c = 55\%'
_diffrn_radiation_monochromator graphite
_diffrn_radiation_source 'fine-focus sealed tube'
_diffrn_radiation_type MoK\a
_diffrn_radiation_wavelength 0.71073
_diffrn_reflns_av_R_equivalents 0.0478
_diffrn_reflns_av_sigmaI/netI 0.0647
_diffrn_reflns_limit_h_max 28
_diffrn_reflns_limit_h_min -28
_diffrn_reflns_limit_k_max 11
_diffrn_reflns_limit_k_min -11
_diffrn_reflns_limit_l_max 18
_diffrn_reflns_limit_l_min -18
_diffrn_reflns_number 12239
_diffrn_reflns_theta_full 27.49
_diffrn_reflns_theta_max 27.49
_diffrn_reflns_theta_min 1.89
_exptl_absorpt_coefficient_mu 0.083
_exptl_absorpt_correction_T_max 0.9877
_exptl_absorpt_correction_T_min 0.9676
_exptl_absorpt_correction_type multi-scan
_exptl_absorpt_process_details '(SCALEPACK; Otwinowski & Minor, 1997)'
_exptl_crystal_colour colorless
_exptl_crystal_density_diffrn 1.231
_exptl_crystal_density_method 'not measured'
_exptl_crystal_description rod
_exptl_crystal_F_000 1088
_exptl_crystal_size_max 0.40
_exptl_crystal_size_mid 0.20
_exptl_crystal_size_min 0.15
_refine_diff_density_max 0.319
_refine_diff_density_min -0.286
_refine_ls_extinction_method none
_refine_ls_goodness_of_fit_ref 1.012
_refine_ls_hydrogen_treatment constr
_refine_ls_matrix_type full
_refine_ls_number_parameters 349
_refine_ls_number_reflns 6330
_refine_ls_number_restraints 0
_refine_ls_restrained_S_all 1.012
_refine_ls_R_factor_all 0.1003
_refine_ls_R_factor_gt 0.0513
_refine_ls_shift/su_max 0.001
_refine_ls_shift/su_mean 0.000
_refine_ls_structure_factor_coef Fsqd
_refine_ls_weighting_details 'calc w=1/[\s^2^(Fo^2^)+(0.0776P)^2^] where P=(Fo^2^+2Fc^2^)/3'
_refine_ls_weighting_scheme calc
_refine_ls_wR_factor_gt 0.1186
_refine_ls_wR_factor_ref 0.1415
_reflns_number_gt 3912
_reflns_number_total 6330
_reflns_threshold_expression I>2\s(I)
_cod_data_source_file hk2102.cif
_cod_data_source_block I
_cod_depositor_comments
;
The following automatic conversions were performed:

'_chemical_melting_point' value '441-443' was changed to '442.0(10)'
- the average value was taken and precision was estimated.

Automatic conversion script
Id: cif_fix_values 1646 2011-03-28 12:23:43Z adriana 

The following automatic conversions were performed:

'_chemical_melting_point' value '441-443' was changed to '442.0(10)'
- the average value was taken and precision was estimated.

Automatic conversion script
Id: cif_fix_values 1715 2011-07-08 13:25:40Z adriana 
;
_cod_original_sg_symbol_H-M 'P 21/c'
_cod_database_code 2210288
_cod_database_fobs_code 2210288

loop_
_symmetry_equiv_pos_as_xyz
'x, y, z'
'-x, y+1/2, -z+1/2'
'-x, -y, -z'
'x, -y-1/2, z-1/2'

loop_
_atom_site_type_symbol
_atom_site_label
_atom_site_fract_x
_atom_site_fract_y
_atom_site_fract_z
_atom_site_U_iso_or_equiv
_atom_site_adp_type
_atom_site_calc_flag
_atom_site_refinement_flags
_atom_site_occupancy
C C2A 0.15207(7) 0.21756(18) 0.48795(11) 0.0177(4) Uani d . 1
C C3A 0.15010(7) 0.30602(18) 0.56991(11) 0.0171(4) Uani d . 1
C C4A 0.14758(8) 0.45990(19) 0.55977(12) 0.0208(4) Uani d . 1
H H4A 0.1447 0.5210 0.6126 0.025 Uiso calc R 1
C C5A 0.14927(8) 0.52592(19) 0.47326(12) 0.0231(4) Uani d . 1
H H5A 0.1475 0.6317 0.4656 0.028 Uiso calc R 1
C C6A 0.15355(8) 0.43297(18) 0.39899(12) 0.0215(4) Uani d . 1
H H6A 0.1560 0.4780 0.3401 0.026 Uiso calc R 1
C C7A 0.15146(7) 0.23523(19) 0.66397(11) 0.0190(4) Uani d . 1
C C11A 0.15841(8) -0.03126(18) 0.41624(11) 0.0187(4) Uani d . 1
C C12A 0.10632(8) -0.09367(18) 0.35331(12) 0.0203(4) Uani d . 1
C C13A 0.11667(8) -0.19322(18) 0.28401(12) 0.0225(4) Uani d . 1
H H13A 0.0821 -0.2371 0.2403 0.027 Uiso calc R 1
C C14A 0.17597(8) -0.22975(18) 0.27720(12) 0.0231(4) Uani d . 1
H H14A 0.1817 -0.2989 0.2299 0.028 Uiso calc R 1
C C15A 0.22673(8) -0.16552(18) 0.33927(12) 0.0232(4) Uani d . 1
H H15A 0.2675 -0.1893 0.3344 0.028 Uiso calc R 1
C C16A 0.21759(8) -0.06630(18) 0.40846(12) 0.0211(4) Uani d . 1
H H16A 0.2524 -0.0217 0.4512 0.025 Uiso calc R 1
C C17A 0.04136(8) -0.0562(2) 0.36204(13) 0.0271(4) Uani d . 1
H H17A 0.0424 0.0481 0.3879 0.033 Uiso calc R 1
C C18A 0.02199(9) -0.1607(2) 0.43428(14) 0.0330(5) Uani d . 1
H H18A 0.0212 -0.2644 0.4115 0.050 Uiso calc R 1
H H18B -0.0194 -0.1325 0.4408 0.050 Uiso calc R 1
H H18C 0.0517 -0.1520 0.4967 0.050 Uiso calc R 1
C C19A -0.00715(9) -0.0593(2) 0.26596(14) 0.0393(5) Uani d . 1
H H19A 0.0070 0.0030 0.2193 0.059 Uiso calc R 1
H H19B -0.0466 -0.0203 0.2748 0.059 Uiso calc R 1
H H19C -0.0129 -0.1626 0.2423 0.059 Uiso calc R 1
N N1A 0.15455(6) 0.28303(15) 0.40395(9) 0.0200(3) Uani d . 1
N N10A 0.15125(6) 0.06670(15) 0.49177(10) 0.0212(3) Uani d . 1
H H10A 0.1459 0.0252 0.5447 0.025 Uiso calc R 1
O O8A 0.15063(6) 0.09942(13) 0.67621(8) 0.0247(3) Uani d . 1
O O9A 0.15407(6) 0.33463(13) 0.73272(8) 0.0287(3) Uani d . 1
H H9A 0.1542 0.2901 0.7843 0.043 Uiso calc R 1
C C2B 0.33587(7) 0.21280(18) 0.29094(12) 0.0183(4) Uani d . 1
C C3B 0.32976(7) 0.30409(18) 0.36971(12) 0.0192(4) Uani d . 1
C C4B 0.31500(8) 0.45364(19) 0.35233(12) 0.0239(4) Uani d . 1
H H4B 0.3111 0.5169 0.4037 0.029 Uiso calc R 1
C C5B 0.30581(8) 0.5121(2) 0.26052(12) 0.0254(4) Uani d . 1
H H5B 0.2966 0.6152 0.2480 0.031 Uiso calc R 1
C C6B 0.31057(8) 0.41540(19) 0.18846(12) 0.0222(4) Uani d . 1
H H6B 0.3032 0.4545 0.1252 0.027 Uiso calc R 1
C C7B 0.33879(8) 0.24165(19) 0.46756(12) 0.0217(4) Uani d . 1
C C11B 0.35540(8) -0.03994(18) 0.23240(12) 0.0189(4) Uani d . 1
C C12B 0.41013(8) -0.12069(18) 0.23552(13) 0.0224(4) Uani d . 1
C C13B 0.40868(8) -0.2267(2) 0.16415(13) 0.0266(4) Uani d . 1
H H13B 0.4451 -0.2823 0.1644 0.032 Uiso calc R 1
C C14B 0.35553(8) -0.25361(19) 0.09259(12) 0.0266(4) Uani d . 1
H H14B 0.3559 -0.3264 0.0445 0.032 Uiso calc R 1
C C15B 0.30206(8) -0.17451(19) 0.09140(12) 0.0244(4) Uani d . 1
H H15B 0.2655 -0.1925 0.0425 0.029 Uiso calc R 1
C C16B 0.30202(8) -0.06879(18) 0.16184(12) 0.0217(4) Uani d . 1
H H16B 0.2650 -0.0155 0.1618 0.026 Uiso calc R 1
C C17B 0.46777(8) -0.0946(2) 0.31622(13) 0.0291(5) Uani d . 1
H H17B 0.4683 0.0137 0.3344 0.035 Uiso calc R 1
C C18B 0.46463(9) -0.1868(2) 0.40496(14) 0.0408(5) Uani d . 1
H H18D 0.4265 -0.1622 0.4243 0.061 Uiso calc R 1
H H18E 0.5006 -0.1632 0.4576 0.061 Uiso calc R 1
H H18F 0.4649 -0.2938 0.3897 0.061 Uiso calc R 1
C C19B 0.52826(9) -0.1276(2) 0.28812(16) 0.0398(5) Uani d . 1
H H19D 0.5312 -0.2353 0.2765 0.060 Uiso calc R 1
H H19E 0.5633 -0.0966 0.3402 0.060 Uiso calc R 1
H H19F 0.5292 -0.0721 0.2296 0.060 Uiso calc R 1
N N1B 0.32483(6) 0.26943(15) 0.20096(9) 0.0199(3) Uani d . 1
N N10B 0.35399(6) 0.06770(15) 0.30487(10) 0.0199(3) Uani d . 1
H H10B 0.3661 0.0371 0.3647 0.024 Uiso calc R 1
O O8B 0.35764(5) 0.11428(13) 0.49036(8) 0.0243(3) Uani d . 1
O O9B 0.32383(7) 0.33796(13) 0.52777(9) 0.0339(3) Uani d . 1
H H9B 0.3281 0.2972 0.5817 0.051 Uiso calc R 1

loop_
_atom_site_aniso_label
_atom_site_aniso_U_11
_atom_site_aniso_U_22
_atom_site_aniso_U_33
_atom_site_aniso_U_12
_atom_site_aniso_U_13
_atom_site_aniso_U_23
C2A 0.0187(8) 0.0192(9) 0.0159(9) 0.0003(7) 0.0054(7) 0.0015(7)
C3A 0.0201(8) 0.0182(9) 0.0124(9) -0.0002(7) 0.0030(7) 0.0004(7)
C4A 0.0254(9) 0.0213(9) 0.0157(9) 0.0011(7) 0.0053(7) -0.0037(7)
C5A 0.0328(10) 0.0170(9) 0.0185(9) -0.0004(7) 0.0041(8) 0.0010(8)
C6A 0.0302(10) 0.0189(9) 0.0152(9) -0.0014(7) 0.0051(7) 0.0029(7)
C7A 0.0221(9) 0.0188(9) 0.0162(9) 0.0006(7) 0.0047(7) -0.0022(8)
C11A 0.0310(10) 0.0140(8) 0.0119(8) 0.0012(7) 0.0070(7) 0.0026(7)
C12A 0.0265(9) 0.0171(9) 0.0179(9) 0.0000(7) 0.0066(7) 0.0022(7)
C13A 0.0314(10) 0.0189(9) 0.0163(9) -0.0037(7) 0.0044(7) 0.0006(7)
C14A 0.0381(11) 0.0173(9) 0.0163(9) 0.0012(8) 0.0111(8) -0.0014(7)
C15A 0.0301(10) 0.0202(9) 0.0217(10) 0.0018(7) 0.0110(8) 0.0024(8)
C16A 0.0250(9) 0.0194(9) 0.0185(9) -0.0018(7) 0.0045(7) 0.0019(7)
C17A 0.0267(10) 0.0257(10) 0.0284(11) 0.0017(8) 0.0057(8) -0.0030(8)
C18A 0.0328(11) 0.0369(12) 0.0322(12) -0.0010(9) 0.0136(9) -0.0006(9)
C19A 0.0325(11) 0.0467(13) 0.0359(12) 0.0053(10) 0.0028(9) 0.0037(10)
N1A 0.0270(8) 0.0202(8) 0.0137(7) -0.0010(6) 0.0065(6) 0.0014(6)
N10A 0.0354(8) 0.0159(7) 0.0144(8) -0.0008(6) 0.0099(6) 0.0015(6)
O8A 0.0384(8) 0.0205(7) 0.0169(7) 0.0027(5) 0.0102(5) 0.0005(5)
O9A 0.0553(9) 0.0210(7) 0.0113(6) -0.0010(6) 0.0109(6) -0.0002(5)
C2B 0.0193(8) 0.0195(9) 0.0165(9) -0.0011(7) 0.0052(7) 0.0010(7)
C3B 0.0244(9) 0.0208(9) 0.0131(9) 0.0000(7) 0.0061(7) 0.0010(7)
C4B 0.0331(10) 0.0223(10) 0.0185(10) 0.0012(8) 0.0107(8) -0.0022(8)
C5B 0.0364(11) 0.0206(9) 0.0209(10) 0.0057(8) 0.0100(8) 0.0016(8)
C6B 0.0281(10) 0.0233(10) 0.0159(9) 0.0021(8) 0.0067(7) 0.0043(8)
C7B 0.0270(9) 0.0198(10) 0.0189(9) -0.0028(7) 0.0069(7) -0.0025(8)
C11B 0.0294(9) 0.0160(9) 0.0137(9) -0.0016(7) 0.0096(7) 0.0010(7)
C12B 0.0264(9) 0.0187(9) 0.0237(10) -0.0021(7) 0.0091(8) 0.0013(8)
C13B 0.0315(10) 0.0223(10) 0.0293(11) 0.0006(8) 0.0139(8) -0.0031(8)
C14B 0.0397(11) 0.0219(10) 0.0212(10) -0.0046(8) 0.0134(8) -0.0052(8)
C15B 0.0347(10) 0.0220(9) 0.0165(9) -0.0050(8) 0.0063(8) 0.0001(8)
C16B 0.0294(10) 0.0174(9) 0.0198(10) 0.0001(7) 0.0090(8) 0.0029(8)
C17B 0.0277(10) 0.0291(11) 0.0304(11) 0.0024(8) 0.0070(8) -0.0038(9)
C18B 0.0386(12) 0.0481(14) 0.0323(12) 0.0040(10) 0.0024(9) 0.0042(10)
C19B 0.0306(11) 0.0464(13) 0.0427(13) 0.0006(9) 0.0094(10) -0.0054(10)
N1B 0.0244(8) 0.0204(8) 0.0155(8) 0.0021(6) 0.0058(6) 0.0016(6)
N10B 0.0307(8) 0.0175(8) 0.0109(7) 0.0028(6) 0.0042(6) 0.0009(6)
O8B 0.0358(7) 0.0208(7) 0.0162(7) 0.0016(5) 0.0065(5) 0.0005(5)
O9B 0.0657(10) 0.0242(7) 0.0161(7) 0.0075(6) 0.0185(7) 0.0020(6)

loop_
_atom_type_symbol
_atom_type_description
_atom_type_scat_dispersion_real
_atom_type_scat_dispersion_imag
_atom_type_scat_source
C C 0.0033 0.0016 'International Tables Vol C Tables 4.2.6.8 and 6.1.1.4'
H H 0.0000 0.0000 'International Tables Vol C Tables 4.2.6.8 and 6.1.1.4'
N N 0.0061 0.0033 'International Tables Vol C Tables 4.2.6.8 and 6.1.1.4'
O O 0.0106 0.0060 'International Tables Vol C Tables 4.2.6.8 and 6.1.1.4'

loop_
_geom_angle_atom_site_label_1
_geom_angle_atom_site_label_2
_geom_angle_atom_site_label_3
_geom_angle
N10A C2A N1A 118.11(14)
N10A C2A C3A 121.02(15)
N1A C2A C3A 120.87(15)
C4A C3A C2A 118.13(15)
C4A C3A C7A 120.68(15)
C2A C3A C7A 121.18(14)
C3A C4A C5A 120.58(16)
C3A C4A H4A 119.7
C5A C4A H4A 119.7
C6A C5A C4A 117.58(16)
C6A C5A H5A 121.2
C4A C5A H5A 121.2
N1A C6A C5A 124.42(16)
N1A C6A H6A 117.8
C5A C6A H6A 117.8
O8A C7A O9A 123.86(15)
O8A C7A C3A 123.60(15)
O9A C7A C3A 112.53(14)
C16A C11A C12A 120.80(16)
C16A C11A N10A 118.84(14)
C12A C11A N10A 120.33(15)
C13A C12A C11A 117.39(15)
C13A C12A C17A 121.66(15)
C11A C12A C17A 120.94(15)
C14A C13A C12A 121.71(16)
C14A C13A H13A 119.1
C12A C13A H13A 119.1
C15A C14A C13A 119.98(16)
C15A C14A H14A 120.0
C13A C14A H14A 120.0
C14A C15A C16A 119.33(16)
C14A C15A H15A 120.3
C16A C15A H15A 120.3
C15A C16A C11A 120.78(16)
C15A C16A H16A 119.6
C11A C16A H16A 119.6
C12A C17A C19A 113.44(16)
C12A C17A C18A 110.63(14)
C19A C17A C18A 110.31(15)
C12A C17A H17A 107.4
C19A C17A H17A 107.4
C18A C17A H17A 107.4
C17A C18A H18A 109.5
C17A C18A H18B 109.5
H18A C18A H18B 109.5
C17A C18A H18C 109.5
H18A C18A H18C 109.5
H18B C18A H18C 109.5
C17A C19A H19A 109.5
C17A C19A H19B 109.5
H19A C19A H19B 109.5
C17A C19A H19C 109.5
H19A C19A H19C 109.5
H19B C19A H19C 109.5
C6A N1A C2A 118.33(14)
C2A N10A C11A 125.01(14)
C2A N10A H10A 117.5
C11A N10A H10A 117.5
C7A O9A H9A 109.5
N1B C2B N10B 118.40(14)
N1B C2B C3B 120.94(15)
N10B C2B C3B 120.65(14)
C4B C3B C2B 118.14(15)
C4B C3B C7B 120.43(15)
C2B C3B C7B 121.43(15)
C3B C4B C5B 120.57(16)
C3B C4B H4B 119.7
C5B C4B H4B 119.7
C6B C5B C4B 117.47(16)
C6B C5B H5B 121.3
C4B C5B H5B 121.3
N1B C6B C5B 124.64(16)
N1B C6B H6B 117.7
C5B C6B H6B 117.7
O8B C7B O9B 123.53(16)
O8B C7B C3B 124.10(15)
O9B C7B C3B 112.37(14)
C16B C11B C12B 120.65(16)
C16B C11B N10B 119.58(15)
C12B C11B N10B 119.71(15)
C13B C12B C11B 117.42(16)
C13B C12B C17B 122.01(16)
C11B C12B C17B 120.54(15)
C14B C13B C12B 121.87(17)
C14B C13B H13B 119.1
C12B C13B H13B 119.1
C15B C14B C13B 119.86(17)
C15B C14B H14B 120.1
C13B C14B H14B 120.1
C14B C15B C16B 119.57(16)
C14B C15B H15B 120.2
C16B C15B H15B 120.2
C15B C16B C11B 120.61(16)
C15B C16B H16B 119.7
C11B C16B H16B 119.7
C12B C17B C19B 113.75(16)
C12B C17B C18B 110.56(15)
C19B C17B C18B 109.78(16)
C12B C17B H17B 107.5
C19B C17B H17B 107.5
C18B C17B H17B 107.5
C17B C18B H18D 109.5
C17B C18B H18E 109.5
H18D C18B H18E 109.5
C17B C18B H18F 109.5
H18D C18B H18F 109.5
H18E C18B H18F 109.5
C17B C19B H19D 109.5
C17B C19B H19E 109.5
H19D C19B H19E 109.5
C17B C19B H19F 109.5
H19D C19B H19F 109.5
H19E C19B H19F 109.5
C6B N1B C2B 118.17(14)
C2B N10B C11B 126.51(14)
C2B N10B H10B 116.7
C11B N10B H10B 116.7
C7B O9B H9B 109.5

loop_
_geom_bond_atom_site_label_1
_geom_bond_atom_site_label_2
_geom_bond_distance
C2A N10A 1.347(2)
C2A N1A 1.354(2)
C2A C3A 1.427(2)
C3A C4A 1.380(2)
C3A C7A 1.485(2)
C4A C5A 1.384(2)
C4A H4A 0.9500
C5A C6A 1.373(2)
C5A H5A 0.9500
C6A N1A 1.339(2)
C6A H6A 0.9500
C7A O8A 1.2250(19)
C7A O9A 1.3181(19)
C11A C16A 1.384(2)
C11A C12A 1.400(2)
C11A N10A 1.432(2)
C12A C13A 1.394(2)
C12A C17A 1.517(2)
C13A C14A 1.385(2)
C13A H13A 0.9500
C14A C15A 1.382(2)
C14A H14A 0.9500
C15A C16A 1.383(2)
C15A H15A 0.9500
C16A H16A 0.9500
C17A C19A 1.532(2)
C17A C18A 1.532(3)
C17A H17A 1.0000
C18A H18A 0.9800
C18A H18B 0.9800
C18A H18C 0.9800
C19A H19A 0.9800
C19A H19B 0.9800
C19A H19C 0.9800
N10A H10A 0.8800
O9A H9A 0.8400
C2B N1B 1.354(2)
C2B N10B 1.356(2)
C2B C3B 1.427(2)
C3B C4B 1.382(2)
C3B C7B 1.480(2)
C4B C5B 1.386(2)
C4B H4B 0.9500
C5B C6B 1.371(2)
C5B H5B 0.9500
C6B N1B 1.342(2)
C6B H6B 0.9500
C7B O8B 1.2277(19)
C7B O9B 1.3180(19)
C11B C16B 1.385(2)
C11B C12B 1.406(2)
C11B N10B 1.422(2)
C12B C13B 1.389(2)
C12B C17B 1.523(2)
C13B C14B 1.386(2)
C13B H13B 0.9500
C14B C15B 1.379(2)
C14B H14B 0.9500
C15B C16B 1.384(2)
C15B H15B 0.9500
C16B H16B 0.9500
C17B C19B 1.524(3)
C17B C18B 1.533(3)
C17B H17B 1.0000
C18B H18D 0.9800
C18B H18E 0.9800
C18B H18F 0.9800
C19B H19D 0.9800
C19B H19E 0.9800
C19B H19F 0.9800
N10B H10B 0.8800
O9B H9B 0.8400

loop_
_geom_hbond_atom_site_label_D
_geom_hbond_atom_site_label_H
_geom_hbond_atom_site_label_A
_geom_hbond_site_symmetry_A
_geom_hbond_distance_DH
_geom_hbond_distance_HA
_geom_hbond_distance_DA
_geom_hbond_angle_DHA
N10A H10A O8A . 0.88 1.98 2.6694(18) 134.2
N10B H10B O8B . 0.88 1.98 2.6788(18) 135.0
O9A H9A N1A 4_566 0.84 1.84 2.6723(18) 172.6
O9B H9B N1B 4_566 0.84 1.83 2.6614(18) 169.1

loop_
_geom_torsion_atom_site_label_1
_geom_torsion_atom_site_label_2
_geom_torsion_atom_site_label_3
_geom_torsion_atom_site_label_4
_geom_torsion
N10A C2A C3A C4A -176.44(15)
N1A C2A C3A C4A 3.3(2)
N10A C2A C3A C7A 4.3(2)
N1A C2A C3A C7A -176.03(14)
C2A C3A C4A C5A -2.4(2)
C7A C3A C4A C5A 176.94(15)
C3A C4A C5A C6A -0.1(2)
C4A C5A C6A N1A 1.8(3)
C4A C3A C7A O8A 176.29(16)
C2A C3A C7A O8A -4.4(2)
C4A C3A C7A O9A -4.1(2)
C2A C3A C7A O9A 175.13(14)
C16A C11A C12A C13A 0.8(2)
N10A C11A C12A C13A -177.27(14)
C16A C11A C12A C17A 179.61(15)
N10A C11A C12A C17A 1.5(2)
C11A C12A C13A C14A 0.1(3)
C17A C12A C13A C14A -178.70(15)
C12A C13A C14A C15A -0.8(3)
C13A C14A C15A C16A 0.7(3)
C14A C15A C16A C11A 0.2(3)
C12A C11A C16A C15A -1.0(3)
N10A C11A C16A C15A 177.16(15)
C13A C12A C17A C19A -32.1(2)
C11A C12A C17A C19A 149.15(17)
C13A C12A C17A C18A 92.4(2)
C11A C12A C17A C18A -86.3(2)
C5A C6A N1A C2A -1.0(2)
N10A C2A N1A C6A 178.08(14)
C3A C2A N1A C6A -1.6(2)
N1A C2A N10A C11A 6.0(2)
C3A C2A N10A C11A -174.35(14)
C16A C11A N10A C2A 83.8(2)
C12A C11A N10A C2A -98.0(2)
N1B C2B C3B C4B -2.9(2)
N10B C2B C3B C4B 175.94(15)
N1B C2B C3B C7B 177.05(14)
N10B C2B C3B C7B -4.1(2)
C2B C3B C4B C5B 0.7(2)
C7B C3B C4B C5B -179.26(15)
C3B C4B C5B C6B 1.4(3)
C4B C5B C6B N1B -1.6(3)
C4B C3B C7B O8B -172.78(16)
C2B C3B C7B O8B 7.3(3)
C4B C3B C7B O9B 7.7(2)
C2B C3B C7B O9B -172.20(14)
C16B C11B C12B C13B 1.6(2)
N10B C11B C12B C13B 178.70(15)
C16B C11B C12B C17B -176.72(16)
N10B C11B C12B C17B 0.4(2)
C11B C12B C13B C14B -0.4(3)
C17B C12B C13B C14B 177.83(16)
C12B C13B C14B C15B -0.3(3)
C13B C14B C15B C16B 0.0(3)
C14B C15B C16B C11B 1.1(3)
C12B C11B C16B C15B -1.9(2)
N10B C11B C16B C15B -179.09(15)
C13B C12B C17B C19B 29.4(2)
C11B C12B C17B C19B -152.44(16)
C13B C12B C17B C18B -94.7(2)
C11B C12B C17B C18B 83.5(2)
C5B C6B N1B C2B -0.6(2)
N10B C2B N1B C6B -176.03(14)
C3B C2B N1B C6B 2.8(2)
N1B C2B N10B C11B -8.6(2)
C3B C2B N10B C11B 172.55(15)
C16B C11B N10B C2B -55.5(2)
C12B C11B N10B C2B 127.29(17)

loop_
_cod_related_entry_id
_cod_related_entry_database
_cod_related_entry_code
1 ChemSpider 24258717
